data_2212433
loop_
_publ_author_name
'Wang, Peng-Fei'
'Zhou, Hong-Bo'
'Chen, You-Cun'

_publ_section_title
;
 An anion--radical salt of 1-(4-cyanobenzyl)-4-methylpyridinium cations
 and 7,7,8,8-tetracyanoquinodimethane anions
;
_journal_coeditor_code AT2213
_journal_issue 3
_journal_name_full 'Acta Crystallographica Section E'
_journal_page_first o1110
_journal_page_last o1112
_journal_paper_doi 10.1107/S1600536807003686
_journal_volume 63
_journal_year 2007
_chemical_formula_iupac 'C14 H13 N2 + , C12 H4 N4 -'
_chemical_formula_moiety 'C14 H13 N2 + , C12 H4 N4 -'
_chemical_formula_sum 'C26 H17 N6'
_chemical_formula_weight 413.46
_chemical_name_systematic
;
1-(4-cyanobenzyl)-4-methylpyridinium 7,7,8,8-tetracyanoquinodimethanide
;
_space_group_IT_number 2
_symmetry_cell_setting triclinic
_symmetry_space_group_name_Hall '-P 1'
_symmetry_space_group_name_H-M 'P -1'
_atom_sites_solution_hydrogens geom
_atom_sites_solution_primary direct
_atom_sites_solution_secondary difmap
_audit_creation_method SHELXL97
_cell_angle_alpha 110.792(7)
_cell_angle_beta 95.454(8)
_cell_angle_gamma 102.249(7)
_cell_formula_units_Z 2
_cell_length_a 7.3594(15)
_cell_length_b 11.869(2)
_cell_length_c 13.612(3)
_cell_measurement_reflns_used 3394
_cell_measurement_temperature 293(2)
_cell_measurement_theta_max 25.78
_cell_measurement_theta_min 2.88
_cell_volume 1067.2(4)
_computing_cell_refinement SMART
_computing_data_collection 'SMART (Bruker, 2000)'
_computing_data_reduction 'SAINT (Bruker, 2000)'
_computing_molecular_graphics SHELXTL
_computing_publication_material SHELXTL
_computing_structure_refinement SHELXTL
_computing_structure_solution 'SHELXTL (Bruker, 2000)'
_diffrn_ambient_temperature 293(2)
_diffrn_measured_fraction_theta_full 0.984
_diffrn_measured_fraction_theta_max 0.984
_diffrn_measurement_device_type 'Bruker SMART APEX CCD area-detector'
_diffrn_measurement_method '\f and \w'
_diffrn_radiation_monochromator graphite
_diffrn_radiation_source 'sealed tube'
_diffrn_radiation_type MoK\a
_diffrn_radiation_wavelength 0.71073
_diffrn_reflns_av_R_equivalents 0.0370
_diffrn_reflns_av_sigmaI/netI 0.0410
_diffrn_reflns_limit_h_max 8
_diffrn_reflns_limit_h_min -8
_diffrn_reflns_limit_k_max 14
_diffrn_reflns_limit_k_min -14
_diffrn_reflns_limit_l_max 16
_diffrn_reflns_limit_l_min -16
_diffrn_reflns_number 11982
_diffrn_reflns_theta_full 25.50
_diffrn_reflns_theta_max 25.50
_diffrn_reflns_theta_min 1.90
_diffrn_standards_decay_% 0
_diffrn_standards_number 0
_exptl_absorpt_coefficient_mu 0.080
_exptl_absorpt_correction_T_max 0.9920
_exptl_absorpt_correction_T_min 0.9834
_exptl_absorpt_correction_type multi-scan
_exptl_absorpt_process_details '(SADABS; Bruker, 2000)'
_exptl_crystal_colour 'dark green'
_exptl_crystal_density_diffrn 1.287
_exptl_crystal_density_method 'not measured'
_exptl_crystal_description block
_exptl_crystal_F_000 430
_exptl_crystal_size_max 0.21
_exptl_crystal_size_mid 0.17
_exptl_crystal_size_min 0.10
_refine_diff_density_max 0.185
_refine_diff_density_min -0.210
_refine_ls_extinction_method none
_refine_ls_goodness_of_fit_ref 1.069
_refine_ls_hydrogen_treatment constr
_refine_ls_matrix_type full
_refine_ls_number_parameters 290
_refine_ls_number_reflns 3915
_refine_ls_number_restraints 0
_refine_ls_restrained_S_all 1.069
_refine_ls_R_factor_all 0.0639
_refine_ls_R_factor_gt 0.0434
_refine_ls_shift/su_max 0.000
_refine_ls_shift/su_mean 0.000
_refine_ls_structure_factor_coef Fsqd
_refine_ls_weighting_details 'calc w = 1/[\s^2^(Fo^2^)+(0.0763P)^2^+0.0151P] where P=(Fo^2^+2Fc^2^)/3'
_refine_ls_weighting_scheme calc
_refine_ls_wR_factor_gt 0.1216
_refine_ls_wR_factor_ref 0.1338
_reflns_number_gt 2822
_reflns_number_total 3915
_reflns_threshold_expression I>2\s(I)
_cod_data_source_file at2213.cif
_cod_data_source_block I
_cod_original_cell_volume 1067.3(4)
_cod_database_code 2212433
_cod_database_fobs_code 2212433

loop_
_symmetry_equiv_pos_as_xyz
'x, y, z'
'-x, -y, -z'

loop_
_atom_site_type_symbol
_atom_site_label
_atom_site_fract_x
_atom_site_fract_y
_atom_site_fract_z
_atom_site_U_iso_or_equiv
_atom_site_adp_type
_atom_site_calc_flag
_atom_site_refinement_flags
_atom_site_occupancy
N N1 -0.0312(2) -0.26066(15) 0.21413(11) 0.0656(4) Uani d . 1
N N2 0.0894(3) 0.13616(18) 0.26123(15) 0.1033(7) Uani d . 1
N N3 0.6118(3) 0.34145(15) 0.88906(12) 0.0760(5) Uani d . 1
N N4 0.5165(2) -0.04620(15) 0.84754(12) 0.0716(5) Uani d . 1
N N5 0.18247(18) 0.62180(12) 0.88204(9) 0.0490(3) Uani d . 1
N N6 0.2705(3) 0.5510(2) 0.32688(17) 0.1027(7) Uani d . 1
C C1 0.0388(2) -0.15768(16) 0.26706(12) 0.0485(4) Uani d . 1
C C2 0.1019(3) 0.05997(17) 0.29271(13) 0.0621(5) Uani d . 1
C C3 0.1220(2) -0.03128(15) 0.33420(11) 0.0465(4) Uani d . 1
C C4 0.21408(19) 0.00376(14) 0.44083(11) 0.0412(3) Uani d . 1
C C5 0.2808(2) 0.13043(14) 0.51124(11) 0.0450(4) Uani d . 1
H H5 0.2627 0.1919 0.4868 0.054 Uiso calc R 1
C C6 0.3706(2) 0.16529(14) 0.61330(11) 0.0444(4) Uani d . 1
H H6 0.4144 0.2498 0.6567 0.053 Uiso calc R 1
C C7 0.3988(2) 0.07528(13) 0.65492(11) 0.0417(3) Uani d . 1
C C8 0.3282(2) -0.05134(14) 0.58564(11) 0.0453(4) Uani d . 1
H H8 0.3420 -0.1128 0.6110 0.054 Uiso calc R 1
C C9 0.2406(2) -0.08623(14) 0.48281(11) 0.0444(4) Uani d . 1
H H9 0.1972 -0.1707 0.4393 0.053 Uiso calc R 1
C C10 0.4918(2) 0.11151(14) 0.76160(11) 0.0459(4) Uani d . 1
C C11 0.5590(2) 0.23861(17) 0.83123(12) 0.0534(4) Uani d . 1
C C12 0.5064(2) 0.02351(15) 0.80814(12) 0.0510(4) Uani d . 1
C C13 0.2798(3) 0.5450(2) 0.40878(18) 0.0749(6) Uani d . 1
C C14 0.2919(3) 0.54248(18) 0.51348(15) 0.0605(5) Uani d . 1
C C15 0.4152(3) 0.64102(18) 0.59847(17) 0.0712(5) Uani d . 1
H H15 0.4904 0.7070 0.5868 0.085 Uiso calc R 1
C C16 0.4266(3) 0.64140(17) 0.69937(16) 0.0694(5) Uani d . 1
H H16 0.5119 0.7067 0.7558 0.083 Uiso calc R 1
C C17 0.3119(2) 0.54515(16) 0.71831(13) 0.0545(4) Uani d . 1
C C18 0.1926(2) 0.44579(16) 0.63363(14) 0.0546(4) Uani d . 1
H H18 0.1184 0.3799 0.6458 0.066 Uiso calc R 1
C C19 0.1816(2) 0.44278(17) 0.53106(15) 0.0602(5) Uani d . 1
H H19 0.1014 0.3750 0.4741 0.072 Uiso calc R 1
C C20 0.3150(2) 0.55083(17) 0.83076(14) 0.0607(5) Uani d . 1
H H20A 0.2787 0.4668 0.8294 0.073 Uiso calc R 1
H H20B 0.4422 0.5910 0.8721 0.073 Uiso calc R 1
C C21 0.2291(3) 0.74696(16) 0.91367(14) 0.0588(4) Uani d . 1
H H21 0.3458 0.7881 0.9056 0.071 Uiso calc R 1
C C22 0.1086(3) 0.81365(15) 0.95695(14) 0.0593(5) Uani d . 1
H H22 0.1437 0.9001 0.9783 0.071 Uiso calc R 1
C C23 -0.0665(2) 0.75543(14) 0.97014(11) 0.0484(4) Uani d . 1
C C24 -0.1075(2) 0.62746(15) 0.93885(13) 0.0554(4) Uani d . 1
H H24 -0.2218 0.5847 0.9480 0.067 Uiso calc R 1
C C25 0.0161(2) 0.56252(15) 0.89478(12) 0.0536(4) Uani d . 1
H H25 -0.0155 0.4761 0.8733 0.064 Uiso calc R 1
C C26 -0.2020(3) 0.82800(17) 1.01433(14) 0.0671(5) Uani d . 1
H H26A -0.2616 0.8496 0.9602 0.101 Uiso calc R 1
H H26B -0.1352 0.9029 1.0744 0.101 Uiso calc R 1
H H26C -0.2965 0.7784 1.0370 0.101 Uiso calc R 1

loop_
_atom_site_aniso_label
_atom_site_aniso_U_11
_atom_site_aniso_U_22
_atom_site_aniso_U_33
_atom_site_aniso_U_12
_atom_site_aniso_U_13
_atom_site_aniso_U_23
N1 0.0807(10) 0.0497(10) 0.0525(9) 0.0062(8) 0.0018(7) 0.0123(8)
N2 0.1373(17) 0.0764(13) 0.0953(13) 0.0120(12) -0.0224(12) 0.0524(11)
N3 0.1076(13) 0.0499(10) 0.0512(9) -0.0017(9) 0.0015(8) 0.0130(8)
N4 0.0918(12) 0.0593(10) 0.0601(9) 0.0050(8) 0.0009(8) 0.0307(8)
N5 0.0541(8) 0.0434(8) 0.0455(7) 0.0094(6) 0.0040(6) 0.0159(6)
N6 0.1000(15) 0.1346(19) 0.0944(14) 0.0320(13) 0.0227(11) 0.0669(14)
C1 0.0521(9) 0.0502(11) 0.0403(8) 0.0102(8) 0.0044(7) 0.0173(8)
C2 0.0706(11) 0.0536(11) 0.0526(10) 0.0048(9) -0.0079(8) 0.0208(9)
C3 0.0495(8) 0.0429(9) 0.0436(8) 0.0081(7) 0.0046(6) 0.0162(7)
C4 0.0397(8) 0.0387(9) 0.0425(8) 0.0077(6) 0.0088(6) 0.0138(7)
C5 0.0510(8) 0.0375(9) 0.0473(8) 0.0105(7) 0.0094(7) 0.0178(7)
C6 0.0515(9) 0.0338(8) 0.0434(8) 0.0075(7) 0.0109(7) 0.0113(7)
C7 0.0433(8) 0.0393(9) 0.0396(8) 0.0077(6) 0.0117(6) 0.0127(7)
C8 0.0541(9) 0.0374(9) 0.0448(8) 0.0119(7) 0.0084(7) 0.0167(7)
C9 0.0496(8) 0.0333(8) 0.0444(8) 0.0074(6) 0.0055(6) 0.0109(7)
C10 0.0536(9) 0.0409(9) 0.0374(8) 0.0045(7) 0.0086(6) 0.0129(7)
C11 0.0660(10) 0.0477(11) 0.0389(9) 0.0027(8) 0.0062(7) 0.0159(8)
C12 0.0575(10) 0.0461(10) 0.0403(8) 0.0022(7) 0.0043(7) 0.0138(8)
C13 0.0690(12) 0.0909(16) 0.0853(14) 0.0349(11) 0.0268(10) 0.0468(13)
C14 0.0615(11) 0.0646(12) 0.0737(12) 0.0325(10) 0.0289(9) 0.0348(10)
C15 0.0779(13) 0.0532(12) 0.0906(14) 0.0192(10) 0.0415(11) 0.0296(11)
C16 0.0680(12) 0.0532(12) 0.0748(13) 0.0057(9) 0.0247(10) 0.0134(10)
C17 0.0513(9) 0.0477(10) 0.0645(11) 0.0170(8) 0.0161(8) 0.0181(9)
C18 0.0510(9) 0.0490(10) 0.0666(11) 0.0126(8) 0.0136(8) 0.0253(9)
C19 0.0535(10) 0.0574(11) 0.0680(11) 0.0177(8) 0.0101(8) 0.0207(9)
C20 0.0591(10) 0.0569(11) 0.0654(11) 0.0196(9) 0.0069(8) 0.0216(9)
C21 0.0601(10) 0.0443(10) 0.0677(11) 0.0035(8) 0.0112(8) 0.0228(9)
C22 0.0721(11) 0.0356(9) 0.0662(11) 0.0087(8) 0.0082(9) 0.0193(8)
C23 0.0601(10) 0.0427(9) 0.0375(8) 0.0101(7) 0.0011(7) 0.0136(7)
C24 0.0567(10) 0.0448(10) 0.0577(10) 0.0038(8) 0.0092(8) 0.0174(8)
C25 0.0607(10) 0.0365(9) 0.0539(10) 0.0034(8) 0.0048(8) 0.0129(8)
C26 0.0748(12) 0.0588(12) 0.0641(11) 0.0231(10) 0.0086(9) 0.0174(9)

loop_
_atom_type_symbol
_atom_type_description
_atom_type_scat_dispersion_real
_atom_type_scat_dispersion_imag
_atom_type_scat_source
C C 0.0033 0.0016 'International Tables Vol C Tables 4.2.6.8 and 6.1.1.4'
H H 0.0000 0.0000 'International Tables Vol C Tables 4.2.6.8 and 6.1.1.4'
N N 0.0061 0.0033 'International Tables Vol C Tables 4.2.6.8 and 6.1.1.4'

loop_
_geom_angle_atom_site_label_1
_geom_angle_atom_site_label_2
_geom_angle_atom_site_label_3
_geom_angle
C25 N5 C21 119.79(14)
C25 N5 C20 120.75(14)
C21 N5 C20 119.45(14)
N1 C1 C3 178.49(17)
N2 C2 C3 178.20(19)
C1 C3 C2 117.44(13)
C1 C3 C4 121.52(13)
C2 C3 C4 120.97(14)
C5 C4 C3 121.48(13)
C5 C4 C9 116.72(13)
C3 C4 C9 121.79(14)
C6 C5 C4 122.08(13)
C6 C5 H5 119.0
C4 C5 H5 119.0
C5 C6 C7 121.16(13)
C5 C6 H6 119.4
C7 C6 H6 119.4
C8 C7 C10 121.87(13)
C8 C7 C6 116.89(13)
C10 C7 C6 121.23(13)
C9 C8 C7 121.92(13)
C9 C8 H8 119.0
C7 C8 H8 119.0
C8 C9 C4 121.21(14)
C8 C9 H9 119.4
C4 C9 H9 119.4
C11 C10 C7 121.56(13)
C11 C10 C12 115.87(13)
C7 C10 C12 122.29(14)
N3 C11 C10 178.80(18)
N4 C12 C10 178.52(18)
N6 C13 C14 177.9(2)
C15 C14 C19 119.76(17)
C15 C14 C13 119.17(17)
C19 C14 C13 121.08(19)
C16 C15 C14 120.07(17)
C16 C15 H15 120.0
C14 C15 H15 120.0
C15 C16 C17 120.57(18)
C15 C16 H16 119.7
C17 C16 H16 119.7
C18 C17 C16 119.39(16)
C18 C17 C20 120.33(15)
C16 C17 C20 120.26(16)
C17 C18 C19 120.79(16)
C17 C18 H18 119.6
C19 C18 H18 119.6
C18 C19 C14 119.33(17)
C18 C19 H19 120.3
C14 C19 H19 120.3
N5 C20 C17 110.38(12)
N5 C20 H20A 109.6
C17 C20 H20A 109.6
N5 C20 H20B 109.6
C17 C20 H20B 109.6
H20A C20 H20B 108.1
N5 C21 C22 120.83(16)
N5 C21 H21 119.6
C22 C21 H21 119.6
C21 C22 C23 121.14(16)
C21 C22 H22 119.4
C23 C22 H22 119.4
C24 C23 C22 116.31(15)
C24 C23 C26 122.41(16)
C22 C23 C26 121.28(15)
C25 C24 C23 121.28(16)
C25 C24 H24 119.4
C23 C24 H24 119.4
N5 C25 C24 120.62(15)
N5 C25 H25 119.7
C24 C25 H25 119.7
C23 C26 H26A 109.5
C23 C26 H26B 109.5
H26A C26 H26B 109.5
C23 C26 H26C 109.5
H26A C26 H26C 109.5
H26B C26 H26C 109.5

loop_
_geom_bond_atom_site_label_1
_geom_bond_atom_site_label_2
_geom_bond_distance
_geom_bond_publ_flag
N1 C1 1.147(2) yes
N2 C2 1.146(2) yes
N3 C11 1.149(2) yes
N4 C12 1.145(2) yes
N5 C25 1.336(2) ?
N5 C21 1.346(2) ?
N5 C20 1.486(2) ?
N6 C13 1.138(2) ?
C1 C3 1.411(2) yes
C2 C3 1.414(2) yes
C3 C4 1.4156(19) yes
C4 C5 1.412(2) yes
C4 C9 1.416(2) yes
C5 C6 1.356(2) yes
C5 H5 0.9300 ?
C6 C7 1.417(2) yes
C6 H6 0.9300 ?
C7 C8 1.410(2) yes
C7 C10 1.416(2) yes
C8 C9 1.360(2) yes
C8 H8 0.9300 ?
C9 H9 0.9300 ?
C10 C11 1.414(2) yes
C10 C12 1.417(2) yes
C13 C14 1.431(3) ?
C14 C15 1.385(3) ?
C14 C19 1.395(3) ?
C15 C16 1.366(3) ?
C15 H15 0.9300 ?
C16 C17 1.387(3) ?
C16 H16 0.9300 ?
C17 C18 1.376(2) ?
C17 C20 1.506(2) ?
C18 C19 1.378(2) ?
C18 H18 0.9300 ?
C19 H19 0.9300 ?
C20 H20A 0.9700 ?
C20 H20B 0.9700 ?
C21 C22 1.352(2) ?
C21 H21 0.9300 ?
C22 C23 1.387(2) ?
C22 H22 0.9300 ?
C23 C24 1.379(2) ?
C23 C26 1.486(2) ?
C24 C25 1.362(2) ?
C24 H24 0.9300 ?
C25 H25 0.9300 ?
C26 H26A 0.9600 ?
C26 H26B 0.9600 ?
C26 H26C 0.9600 ?

loop_
_geom_hbond_atom_site_label_D
_geom_hbond_atom_site_label_H
_geom_hbond_atom_site_label_A
_geom_hbond_site_symmetry_A
_geom_hbond_distance_DH
_geom_hbond_distance_HA
_geom_hbond_distance_DA
_geom_hbond_angle_DHA
_geom_hbond_publ_flag
C20 H20A N1 2_556 0.97 2.56 3.436(3) 151 yes
C21 H21 N4 1_565 0.93 2.51 3.322(3) 146 yes
C25 H25 N1 2_556 0.93 2.52 3.388(3) 155 yes

loop_
_geom_torsion_atom_site_label_1
_geom_torsion_atom_site_label_2
_geom_torsion_atom_site_label_3
_geom_torsion_atom_site_label_4
_geom_torsion
C1 C3 C4 C5 -173.66(14)
C2 C3 C4 C5 3.2(2)
C1 C3 C4 C9 5.1(2)
C2 C3 C4 C9 -178.07(15)
C3 C4 C5 C6 -179.47(14)
C9 C4 C5 C6 1.7(2)
C4 C5 C6 C7 -1.1(2)
C5 C6 C7 C8 -0.4(2)
C5 C6 C7 C10 -179.75(14)
C10 C7 C8 C9 -179.32(14)
C6 C7 C8 C9 1.3(2)
C7 C8 C9 C4 -0.7(2)
C5 C4 C9 C8 -0.8(2)
C3 C4 C9 C8 -179.58(14)
C8 C7 C10 C11 -178.82(14)
C6 C7 C10 C11 0.5(2)
C8 C7 C10 C12 -5.2(2)
C6 C7 C10 C12 174.07(14)
C19 C14 C15 C16 -1.0(3)
C13 C14 C15 C16 178.88(16)
C14 C15 C16 C17 -1.6(3)
C15 C16 C17 C18 3.1(3)
C15 C16 C17 C20 -175.53(16)
C16 C17 C18 C19 -2.0(2)
C20 C17 C18 C19 176.64(14)
C17 C18 C19 C14 -0.6(2)
C15 C14 C19 C18 2.1(2)
C13 C14 C19 C18 -177.78(15)
C25 N5 C20 C17 104.62(16)
C21 N5 C20 C17 -73.84(18)
C18 C17 C20 N5 -92.78(18)
C16 C17 C20 N5 85.84(19)
C25 N5 C21 C22 -0.9(2)
C20 N5 C21 C22 177.55(14)
N5 C21 C22 C23 0.0(3)
C21 C22 C23 C24 1.3(2)
C21 C22 C23 C26 -177.94(15)
C22 C23 C24 C25 -1.8(2)
C26 C23 C24 C25 177.46(14)
C21 N5 C25 C24 0.5(2)
C20 N5 C25 C24 -178.00(14)
C23 C24 C25 N5 0.9(2)
